data_7025409
loop_
_publ_author_name
'Himeur, Farida'
'Allan, Phoebe K.'
'Teat, Simon J.'
'Goff, Richard J.'
'Morris, Russell E.'
'Lightfoot, Philip'

_publ_section_title
;
 Increasing the dimensionality of hybrid vanadium oxyfluorides using
 ionothermal synthesis.
;
_journal_issue 26
_journal_name_full 'Dalton transactions (Cambridge, England : 2003)'
_journal_page_first 6018
_journal_page_last 6020
_journal_paper_doi 10.1039/c000318b
_journal_volume 39
_journal_year 2010
_chemical_formula_sum 'C5 H6 F5 N O2 V2'
_chemical_formula_weight 308.99
_chemical_name_systematic
;
?
;
_space_group_IT_number 14
_symmetry_cell_setting monoclinic
_symmetry_space_group_name_Hall '-P 2yn'
_symmetry_space_group_name_H-M 'P 1 21/n 1'
_atom_sites_solution_hydrogens geom
_atom_sites_solution_primary direct
_atom_sites_solution_secondary difmap
_audit_creation_method SHELXL-97
_cell_angle_alpha 90.00
_cell_angle_beta 91.436(2)
_cell_angle_gamma 90.00
_cell_formula_units_Z 8
_cell_length_a 7.5691(7)
_cell_length_b 19.912(2)
_cell_length_c 11.9888(12)
_cell_measurement_reflns_used 14039
_cell_measurement_temperature 150(2)
_cell_measurement_theta_max 30.5
_cell_measurement_theta_min 3.3
_cell_volume 1806.3(3)
_computing_cell_refinement 'SAINT (Bruker, 2006)'
_computing_data_collection 'APEXII (Bruker, 2006)'
_computing_data_reduction 'SAINT (Bruker, 2006)'
_computing_structure_refinement 'SHELXL-97 (Sheldrick, 1997)'
_computing_structure_solution 'SHELXS-97 (Sheldrick, 1997)'
_diffrn_ambient_temperature 150(2)
_diffrn_measured_fraction_theta_full 0.976
_diffrn_measured_fraction_theta_max 0.976
_diffrn_measurement_device_type 'Bruker AXS APEXII'
_diffrn_measurement_method 'omega scans'
_diffrn_radiation_monochromator 'Si(111) Crystal'
_diffrn_radiation_source '11.3.1 ALS. LBNL. Calif.'
_diffrn_radiation_type synchrotron
_diffrn_radiation_wavelength 0.77490
_diffrn_reflns_av_R_equivalents 0.0397
_diffrn_reflns_av_sigmaI/netI 0.0470
_diffrn_reflns_limit_h_max 10
_diffrn_reflns_limit_h_min -10
_diffrn_reflns_limit_k_max 27
_diffrn_reflns_limit_k_min -28
_diffrn_reflns_limit_l_max 17
_diffrn_reflns_limit_l_min -17
_diffrn_reflns_number 15416
_diffrn_reflns_theta_full 33.57
_diffrn_reflns_theta_max 33.57
_diffrn_reflns_theta_min 3.14
_diffrn_standards_decay_% none
_diffrn_standards_interval_count none
_diffrn_standards_interval_time none
_diffrn_standards_number none
_exptl_absorpt_coefficient_mu 2.127
_exptl_absorpt_correction_type multi-scan
_exptl_crystal_colour blue
_exptl_crystal_density_diffrn 2.272
_exptl_crystal_density_method 'not measured'
_exptl_crystal_description block
_exptl_crystal_F_000 1200
_exptl_crystal_size_max 0.1
_exptl_crystal_size_mid 0.06
_exptl_crystal_size_min 0.04
_refine_diff_density_max 0.529
_refine_diff_density_min -0.657
_refine_diff_density_rms 0.098
_refine_ls_extinction_method none
_refine_ls_goodness_of_fit_ref 0.994
_refine_ls_hydrogen_treatment mixed
_refine_ls_matrix_type full
_refine_ls_number_parameters 279
_refine_ls_number_reflns 5354
_refine_ls_number_restraints 0
_refine_ls_restrained_S_all 0.994
_refine_ls_R_factor_all 0.0689
_refine_ls_R_factor_gt 0.0349
_refine_ls_shift/su_max 0.001
_refine_ls_shift/su_mean 0.000
_refine_ls_structure_factor_coef Fsqd
_refine_ls_weighting_details 'calc w=1/[\s^2^(Fo^2^)+(0.0397P)^2^+0.0000P] where P=(Fo^2^+2Fc^2^)/3'
_refine_ls_weighting_scheme calc
_refine_ls_wR_factor_gt 0.0765
_refine_ls_wR_factor_ref 0.0881
_reflns_number_gt 3447
_reflns_number_total 5354
_reflns_threshold_expression >2sigma(I)
_cod_data_source_file c000318b.txt
_cod_data_source_block 1
_cod_original_cell_volume 1806.4(3)
_cod_original_sg_symbol_H-M 'P 21/n'
_cod_database_code 7025409

loop_
_symmetry_equiv_pos_as_xyz
'x, y, z'
'-x+1/2, y+1/2, -z+1/2'
'-x, -y, -z'
'x-1/2, -y-1/2, z-1/2'

loop_
_atom_site_label
_atom_site_type_symbol
_atom_site_fract_x
_atom_site_fract_y
_atom_site_fract_z
_atom_site_U_iso_or_equiv
_atom_site_adp_type
_atom_site_occupancy
_atom_site_symmetry_multiplicity
_atom_site_calc_flag
_atom_site_refinement_flags
V1 V 0.95859(5) 0.19185(2) 0.87517(3) 0.01006(9) Uani 1 1 d .
V2 V 1.44772(5) 0.18876(2) 0.56393(3) 0.01044(9) Uani 1 1 d .
V3 V 0.95758(5) 0.18822(2) 0.56428(3) 0.01024(9) Uani 1 1 d .
V4 V 1.44736(5) 0.19220(2) 0.87402(3) 0.00997(9) Uani 1 1 d .
F8 F 1.49517(19) 0.21394(8) 0.71900(11) 0.0161(3) Uani 1 1 d .
F10 F 1.42240(18) 0.20736(7) 1.03277(11) 0.0134(3) Uani 1 1 d .
F5 F 0.91106(18) 0.21242(8) 0.71786(11) 0.0149(3) Uani 1 1 d .
F9 F 0.98829(18) 0.20004(7) 0.40219(11) 0.0131(3) Uani 1 1 d .
O3 O 0.9923(2) 0.10905(10) 0.56872(15) 0.0173(4) Uani 1 1 d .
O2 O 1.4181(2) 0.10967(10) 0.56899(15) 0.0182(4) Uani 1 1 d .
O1 O 0.9921(2) 0.11314(10) 0.87203(15) 0.0181(4) Uani 1 1 d .
O4 O 1.4103(2) 0.11371(10) 0.86775(15) 0.0177(4) Uani 1 1 d .
F4 F 1.20137(17) 0.22322(8) 0.84927(12) 0.0137(3) Uani 1 1 d .
F2 F 0.98925(18) 0.20724(7) 1.03456(11) 0.0131(3) Uani 1 1 d .
F6 F 1.20347(17) 0.21660(8) 0.58821(11) 0.0148(3) Uani 1 1 d .
F3 F 0.91723(18) 0.29874(7) 0.90197(11) 0.0131(3) Uani 1 1 d .
F7 F 1.70207(18) 0.18336(8) 0.53730(12) 0.0147(3) Uani 1 1 d .
F1 F 0.70358(17) 0.18793(8) 0.89850(12) 0.0149(3) Uani 1 1 d .
N1 N 1.1749(3) 0.10562(13) 0.3001(2) 0.0212(5) Uani 1 1 d .
N2 N 1.1752(3) 0.37305(15) 0.7944(2) 0.0297(6) Uani 1 1 d .
C5 C 1.2203(3) 0.11929(15) 0.1950(2) 0.0232(6) Uani 1 1 d .
H5 H 1.2067 0.1634 0.1658 0.028 Uiso 1 1 calc R
C7 C 1.2829(4) 0.41554(15) 0.6267(3) 0.0260(6) Uani 1 1 d .
H7 H 1.3157 0.4092 0.5515 0.031 Uiso 1 1 calc R
C6 C 1.2204(4) 0.36287(15) 0.6868(3) 0.0251(6) Uani 1 1 d .
H6 H 1.2087 0.3197 0.6539 0.030 Uiso 1 1 calc R
C4 C 1.2870(4) 0.06865(17) 0.1301(2) 0.0253(6) Uani 1 1 d .
H4 H 1.3199 0.0774 0.0555 0.030 Uiso 1 1 calc R
C2 C 1.2574(4) -0.00754(15) 0.2840(3) 0.0259(6) Uani 1 1 d .
H2 H 1.2700 -0.0512 0.3152 0.031 Uiso 1 1 calc R
C3 C 1.3055(4) 0.00508(16) 0.1747(3) 0.0258(6) Uani 1 1 d .
H3 H 1.3512 -0.0302 0.1305 0.031 Uiso 1 1 calc R
C8 C 1.2983(4) 0.47780(15) 0.6753(3) 0.0263(6) Uani 1 1 d .
H8 H 1.3428 0.5145 0.6338 0.032 Uiso 1 1 calc R
C9 C 1.2490(4) 0.48729(16) 0.7849(3) 0.0281(7) Uani 1 1 d .
H9 H 1.2577 0.5303 0.8189 0.034 Uiso 1 1 calc R
C1 C 1.1914(4) 0.04429(16) 0.3458(2) 0.0242(6) Uani 1 1 d .
H1 H 1.1575 0.0368 0.4206 0.029 Uiso 1 1 calc R
C10 C 1.1875(4) 0.43299(18) 0.8429(3) 0.0304(7) Uani 1 1 d .
H10 H 1.1534 0.4383 0.9182 0.037 Uiso 1 1 calc R
H21 H 1.124(5) 0.333(2) 0.828(3) 0.061(13) Uiso 1 1 d .
H11 H 1.125(5) 0.139(2) 0.338(3) 0.057(13) Uiso 1 1 d .

loop_
_atom_site_aniso_label
_atom_site_aniso_U_11
_atom_site_aniso_U_22
_atom_site_aniso_U_33
_atom_site_aniso_U_23
_atom_site_aniso_U_13
_atom_site_aniso_U_12
V1 0.00891(18) 0.0138(2) 0.00753(18) -0.00007(16) 0.00056(14) 0.00048(15)
V2 0.00929(18) 0.0146(2) 0.00750(18) 0.00083(16) 0.00070(14) -0.00043(15)
V3 0.00871(18) 0.0142(2) 0.00783(18) 0.00095(16) 0.00083(14) 0.00005(14)
V4 0.00886(18) 0.0136(2) 0.00747(18) -0.00038(16) 0.00089(14) -0.00028(14)
F8 0.0131(6) 0.0279(9) 0.0073(6) 0.0001(6) 0.0003(5) 0.0005(6)
F10 0.0149(7) 0.0174(8) 0.0079(6) 0.0007(6) 0.0014(5) -0.0010(5)
F5 0.0133(6) 0.0241(9) 0.0074(6) 0.0003(6) 0.0010(5) 0.0008(6)
F9 0.0143(7) 0.0175(8) 0.0075(6) -0.0008(6) 0.0012(5) 0.0010(5)
O3 0.0171(9) 0.0166(10) 0.0181(9) 0.0018(8) 0.0005(7) 0.0023(7)
O2 0.0182(9) 0.0171(10) 0.0196(9) 0.0018(8) 0.0028(7) -0.0010(7)
O1 0.0169(9) 0.0175(10) 0.0199(9) -0.0007(8) 0.0019(7) 0.0003(7)
O4 0.0168(9) 0.0189(10) 0.0175(9) -0.0028(8) 0.0011(7) -0.0010(7)
F4 0.0093(6) 0.0205(8) 0.0112(6) -0.0006(6) 0.0010(5) -0.0001(6)
F2 0.0156(7) 0.0166(8) 0.0071(6) 0.0005(6) -0.0003(5) 0.0011(5)
F6 0.0095(6) 0.0229(8) 0.0120(6) 0.0012(6) 0.0002(5) 0.0005(5)
F3 0.0143(7) 0.0160(8) 0.0091(6) 0.0012(6) 0.0002(5) 0.0017(5)
F7 0.0101(6) 0.0219(8) 0.0121(6) -0.0004(6) 0.0000(5) -0.0001(5)
F1 0.0104(6) 0.0214(8) 0.0128(6) 0.0003(6) 0.0013(5) 0.0003(5)
N1 0.0186(11) 0.0233(14) 0.0216(12) -0.0086(11) 0.0018(9) 0.0009(9)
N2 0.0253(13) 0.0296(16) 0.0342(15) 0.0133(12) 0.0007(11) -0.0051(11)
C5 0.0203(13) 0.0214(15) 0.0277(15) 0.0040(12) -0.0019(11) 0.0001(11)
C7 0.0254(14) 0.0284(18) 0.0245(14) -0.0015(12) 0.0062(12) 0.0050(12)
C6 0.0225(13) 0.0164(14) 0.0363(17) -0.0051(13) -0.0031(12) -0.0022(10)
C4 0.0262(14) 0.0343(18) 0.0158(12) 0.0015(12) 0.0055(11) -0.0001(12)
C2 0.0291(16) 0.0175(15) 0.0309(15) 0.0051(12) -0.0018(13) 0.0028(11)
C3 0.0208(13) 0.0265(17) 0.0303(15) -0.0108(13) 0.0050(11) 0.0027(11)
C8 0.0210(13) 0.0217(16) 0.0364(17) 0.0078(13) 0.0066(12) -0.0023(11)
C9 0.0278(15) 0.0221(16) 0.0340(16) -0.0059(13) -0.0042(13) 0.0027(11)
C1 0.0238(13) 0.0344(18) 0.0145(12) 0.0016(12) 0.0015(10) -0.0020(12)
C10 0.0327(16) 0.038(2) 0.0209(14) 0.0017(14) 0.0043(12) 0.0055(14)

loop_
_atom_type_symbol
_atom_type_description
_atom_type_scat_dispersion_real
_atom_type_scat_dispersion_imag
_atom_type_scat_source
C C 0.0033 0.0016 'International Tables Vol C Tables 4.2.6.8 and 6.1.1.4'
H H 0.0000 0.0000 'International Tables Vol C Tables 4.2.6.8 and 6.1.1.4'
N N 0.0061 0.0033 'International Tables Vol C Tables 4.2.6.8 and 6.1.1.4'
O O 0.0106 0.0060 'International Tables Vol C Tables 4.2.6.8 and 6.1.1.4'
F F 0.0171 0.0103 'International Tables Vol C Tables 4.2.6.8 and 6.1.1.4'
V V 0.3005 0.5294 'International Tables Vol C Tables 4.2.6.8 and 6.1.1.4'

loop_
_geom_angle_atom_site_label_1
_geom_angle_atom_site_label_2
_geom_angle_atom_site_label_3
_geom_angle
_geom_angle_site_symmetry_1
_geom_angle_site_symmetry_3
O1 V1 F2 99.42(8) . .
O1 V1 F5 102.09(8) . .
F2 V1 F5 158.48(7) . .
O1 V1 F1 97.05(8) . .
F2 V1 F1 87.69(6) . .
F5 V1 F1 89.31(6) . .
O1 V1 F4 99.12(8) . .
F2 V1 F4 90.92(6) . .
F5 V1 F4 86.07(6) . .
F1 V1 F4 163.78(7) . .
O1 V1 F3 172.84(8) . .
F2 V1 F3 73.42(6) . .
F5 V1 F3 85.06(6) . .
F1 V1 F3 82.65(6) . .
F4 V1 F3 81.47(6) . .
O2 V2 F8 103.94(8) . .
O2 V2 F6 98.04(8) . .
F8 V2 F6 86.42(6) . .
O2 V2 F7 95.27(8) . .
F8 V2 F7 90.64(6) . .
F6 V2 F7 166.69(7) . .
O2 V2 F3 98.62(8) . 4_665
F8 V2 F3 157.43(7) . 4_665
F6 V2 F3 91.32(6) . 4_665
F7 V2 F3 86.42(6) . 4_665
O2 V2 F2 172.62(8) . 4_665
F8 V2 F2 83.27(6) . 4_665
F6 V2 F2 83.85(6) . 4_665
F7 V2 F2 82.91(6) . 4_665
F3 V2 F2 74.16(6) 4_665 4_665
O3 V3 F5 104.26(8) . .
O3 V3 F7 96.76(8) . 1_455
F5 V3 F7 88.11(6) . 1_455
O3 V3 F6 97.17(8) . .
F5 V3 F6 89.07(6) . .
F7 V3 F6 166.06(7) 1_455 .
O3 V3 F9 97.28(8) . .
F5 V3 F9 158.45(7) . .
F7 V3 F9 89.05(6) 1_455 .
F6 V3 F9 88.57(6) . .
O3 V3 F10 171.36(8) . 4_565
F5 V3 F10 84.33(6) . 4_565
F7 V3 F10 84.27(6) 1_455 4_565
F6 V3 F10 81.86(6) . 4_565
F9 V3 F10 74.13(6) . 4_565
O4 V4 F10 100.25(8) . .
O4 V4 F8 102.12(8) . .
F10 V4 F8 157.60(7) . .
O4 V4 F1 97.90(8) . 1_655
F10 V4 F1 88.86(6) . 1_655
F8 V4 F1 86.89(6) . 1_655
O4 V4 F4 97.80(8) . .
F10 V4 F4 89.09(6) . .
F8 V4 F4 89.09(6) . .
F1 V4 F4 164.28(7) 1_655 .
O4 V4 F9 173.51(7) . 4_666
F10 V4 F9 73.36(6) . 4_666
F8 V4 F9 84.30(6) . 4_666
F1 V4 F9 83.32(6) 1_655 4_666
F4 V4 F9 81.16(6) . 4_666
V2 F8 V4 144.78(9) . .
V4 F10 V3 108.12(7) . 4_666
V3 F5 V1 145.97(9) . .
V3 F9 V4 104.37(6) . 4_565
V1 F4 V4 139.02(8) . .
V1 F2 V2 107.58(7) . 4_566
V2 F6 V3 142.48(9) . .
V2 F3 V1 104.84(6) 4_566 .
V3 F7 V2 160.18(8) 1_655 .
V4 F1 V1 162.49(8) 1_455 .
C5 N1 C1 123.0(3) . .
C5 N1 H11 117(3) . .
C1 N1 H11 120(3) . .
C10 N2 C6 122.2(3) . .
C10 N2 H21 125(3) . .
C6 N2 H21 112(3) . .
N1 C5 C4 119.2(3) . .
N1 C5 H5 120.4 . .
C4 C5 H5 120.4 . .
C6 C7 C8 119.8(3) . .
C6 C7 H7 120.1 . .
C8 C7 H7 120.1 . .
N2 C6 C7 119.1(3) . .
N2 C6 H6 120.5 . .
C7 C6 H6 120.5 . .
C5 C4 C3 119.2(3) . .
C5 C4 H4 120.4 . .
C3 C4 H4 120.4 . .
C1 C2 C3 118.7(3) . .
C1 C2 H2 120.7 . .
C3 C2 H2 120.7 . .
C4 C3 C2 120.3(3) . .
C4 C3 H3 119.9 . .
C2 C3 H3 119.9 . .
C7 C8 C9 120.2(3) . .
C7 C8 H8 119.9 . .
C9 C8 H8 119.9 . .
C10 C9 C8 118.4(3) . .
C10 C9 H9 120.8 . .
C8 C9 H9 120.8 . .
N1 C1 C2 119.7(3) . .
N1 C1 H1 120.2 . .
C2 C1 H1 120.2 . .
N2 C10 C9 120.4(3) . .
N2 C10 H10 119.8 . .
C9 C10 H10 119.8 . .

loop_
_geom_bond_atom_site_label_1
_geom_bond_atom_site_label_2
_geom_bond_distance
_geom_bond_site_symmetry_2
V1 O1 1.588(2) .
V1 F2 1.9434(14) .
V1 F5 1.9544(14) .
V1 F1 1.9588(13) .
V1 F4 1.9729(14) .
V1 F3 2.1762(15) .
V2 O2 1.592(2) .
V2 F8 1.9501(14) .
V2 F6 1.9589(14) .
V2 F7 1.9623(14) .
V2 F3 1.9655(14) 4_665
V2 F2 2.1253(15) 4_665
V3 O3 1.5990(19) .
V3 F5 1.9439(14) .
V3 F7 1.9552(14) 1_455
V3 F6 1.9593(14) .
V3 F9 1.9769(14) .
V3 F10 2.1288(15) 4_565
V4 O4 1.589(2) .
V4 F10 1.9409(14) .
V4 F8 1.9510(14) .
V4 F1 1.9560(14) 1_655
V4 F4 1.9770(14) .
V4 F9 2.1930(15) 4_666
F10 V3 2.1288(15) 4_666
F9 V4 2.1930(15) 4_565
F2 V2 2.1253(15) 4_566
F3 V2 1.9655(14) 4_566
F7 V3 1.9552(14) 1_655
F1 V4 1.9560(14) 1_455
N1 C5 1.342(4) .
N1 C1 1.343(4) .
N1 H11 0.90(4) .
N2 C10 1.330(4) .
N2 C6 1.358(4) .
N2 H21 0.97(4) .
C5 C4 1.378(4) .
C5 H5 0.9500 .
C7 C6 1.364(4) .
C7 C8 1.373(4) .
C7 H7 0.9500 .
C6 H6 0.9500 .
C4 C3 1.380(4) .
C4 H4 0.9500 .
C2 C1 1.372(4) .
C2 C3 1.393(4) .
C2 H2 0.9500 .
C3 H3 0.9500 .
C8 C9 1.388(4) .
C8 H8 0.9500 .
C9 C10 1.374(5) .
C9 H9 0.9500 .
C1 H1 0.9500 .

loop_
_geom_hbond_atom_site_label_D
_geom_hbond_atom_site_label_H
_geom_hbond_atom_site_label_A
_geom_hbond_distance_DH
_geom_hbond_distance_HA
_geom_hbond_distance_DA
_geom_hbond_angle_DHA
_geom_hbond_site_symmetry_A
N2 H21 F3 0.97(4) 1.95(4) 2.791(3) 144(4) .
N2 H21 F4 0.97(4) 2.28(5) 3.060(3) 137(3) .
N2 H21 F7 0.97(4) 2.59(4) 3.123(3) 115(3) 4_566
N1 H11 F9 0.90(4) 1.78(4) 2.667(3) 169(4) .
